data_4332622
loop_
_publ_author_name
'Ferreira, Cara L.'
'Ewart, Charles B.'
'Bayly, Simon R.'
'Patrick, Brian O.'
'Steele, Jennifer'
'Adam, Michael J.'
'Orvig, Chris'

_publ_section_title
;
 Glucosamine Conjugates of Tricarbonylcyclopentadienyl Rhenium(I) and
 Technetium(I) Cores
;
_journal_issue 17
_journal_name_full 'Inorganic Chemistry'
_journal_page_first 6979
_journal_page_last 6987
_journal_paper_doi 10.1021/ic0605672
_journal_volume 45
_journal_year 2006
_chemical_formula_sum 'C15 H16 N O9 Re'
_chemical_formula_weight 540.49
_chemical_name_systematic
;
 ?
;
_space_group_IT_number 4
_symmetry_cell_setting monoclinic
_symmetry_space_group_name_Hall 'P 2yb'
_symmetry_space_group_name_H-M 'P 1 21 1'
_atom_sites_solution_hydrogens geom
_atom_sites_solution_primary direct
_atom_sites_solution_secondary difmap
_audit_creation_method SHELXL-97
_cell_angle_alpha 90.00
_cell_angle_beta 93.570(9)
_cell_angle_gamma 90.00
_cell_formula_units_Z 2
_cell_length_a 7.1098(12)
_cell_length_b 8.9256(16)
_cell_length_c 13.823(2)
_cell_measurement_reflns_used 3532
_cell_measurement_temperature 173(2)
_cell_measurement_theta_max 27.99
_cell_measurement_theta_min 2.72
_cell_volume 875.5(3)
_computing_structure_refinement 'SHELXL-97 (Sheldrick, 1997)'
_diffrn_ambient_temperature 173(2)
_diffrn_measured_fraction_theta_full 0.992
_diffrn_measured_fraction_theta_max 0.992
_diffrn_measurement_device_type 'Bruker X8-APEX CCD'
_diffrn_measurement_method 'area detector'
_diffrn_radiation_monochromator graphite
_diffrn_radiation_source 'fine-focus sealed tube'
_diffrn_radiation_type MoK\a
_diffrn_radiation_wavelength 0.71069
_diffrn_reflns_av_R_equivalents 0.0357
_diffrn_reflns_av_sigmaI/netI 0.0621
_diffrn_reflns_limit_h_max 8
_diffrn_reflns_limit_h_min -9
_diffrn_reflns_limit_k_max 9
_diffrn_reflns_limit_k_min -11
_diffrn_reflns_limit_l_max 18
_diffrn_reflns_limit_l_min -18
_diffrn_reflns_number 8144
_diffrn_reflns_theta_full 27.99
_diffrn_reflns_theta_max 27.99
_diffrn_reflns_theta_min 2.72
_exptl_absorpt_coefficient_mu 6.989
_exptl_absorpt_correction_T_max 0.705
_exptl_absorpt_correction_T_min 0.525
_exptl_absorpt_correction_type multi-scan
_exptl_crystal_colour colourless
_exptl_crystal_density_diffrn 2.050
_exptl_crystal_density_method 'not measured'
_exptl_crystal_description chip
_exptl_crystal_F_000 520
_exptl_crystal_size_max 0.10
_exptl_crystal_size_mid 0.05
_exptl_crystal_size_min 0.05
_refine_diff_density_max 0.848
_refine_diff_density_min -0.503
_refine_diff_density_rms 0.103
_refine_ls_abs_structure_details 'Flack H D (1983), Acta Cryst. A39, 876-881'
_refine_ls_abs_structure_Flack 0.007(7)
_refine_ls_extinction_method none
_refine_ls_goodness_of_fit_ref 0.765
_refine_ls_hydrogen_treatment mixed
_refine_ls_matrix_type full
_refine_ls_number_parameters 254
_refine_ls_number_reflns 3603
_refine_ls_number_restraints 2
_refine_ls_restrained_S_all 0.765
_refine_ls_R_factor_all 0.0312
_refine_ls_R_factor_gt 0.0230
_refine_ls_shift/su_max 0.001
_refine_ls_shift/su_mean 0.000
_refine_ls_structure_factor_coef Fsqd
_refine_ls_weighting_details 'calc w=1/[\s^2^(Fo^2^)+(0.0000P)^2^+0.0000P] where P=(Fo^2^+2Fc^2^)/3'
_refine_ls_weighting_scheme calc
_refine_ls_wR_factor_gt 0.0373
_refine_ls_wR_factor_ref 0.0385
_reflns_number_gt 3096
_reflns_number_total 3603
_reflns_threshold_expression >2sigma(I)
_cod_data_source_file ic0605672sup1.cif
_cod_data_source_block co288
_cod_original_sg_symbol_H-M 'P 21'
_cod_database_code 4332622

loop_
_symmetry_equiv_pos_as_xyz
'x, y, z'
'-x, y+1/2, -z'

loop_
_atom_site_label
_atom_site_type_symbol
_atom_site_fract_x
_atom_site_fract_y
_atom_site_fract_z
_atom_site_U_iso_or_equiv
_atom_site_adp_type
_atom_site_occupancy
_atom_site_symmetry_multiplicity
_atom_site_calc_flag
_atom_site_refinement_flags
_atom_site_disorder_assembly
_atom_site_disorder_group
C1 C 1.3521(6) 0.8759(5) 0.9280(3) 0.0200(10) Uani 1 1 d D A 1
H1 H 1.4292 0.9580 0.9012 0.024 Uiso 1 1 calc R A 1
C2 C 1.1659(5) 0.9376(4) 0.9595(3) 0.0139(10) Uani 1 1 d . A 1
H2 H 1.0868 0.8512 0.9787 0.017 Uiso 1 1 calc R A 1
C3 C 1.1911(5) 1.0433(5) 1.0457(3) 0.0147(10) Uani 1 1 d . A 1
H3 H 1.2409 1.1414 1.0235 0.018 Uiso 1 1 calc R A 1
C4 C 1.3264(5) 0.9793(12) 1.1251(2) 0.0157(8) Uani 1 1 d . A 1
H4 H 1.2628 0.8958 1.1585 0.019 Uiso 1 1 calc R A 1
C5 C 1.5046(6) 0.9193(5) 1.0820(3) 0.0152(10) Uani 1 1 d . A 1
H5 H 1.5723 1.0033 1.0512 0.018 Uiso 1 1 calc R A 1
C6 C 1.6333(6) 0.8473(6) 1.1597(3) 0.0221(11) Uani 1 1 d . A 1
H6A H 1.6472 0.9153 1.2163 0.026 Uiso 1 1 calc R A 1
H6B H 1.5749 0.7532 1.1812 0.026 Uiso 1 1 calc R A 1
C7 C 0.9157(6) 0.9565(6) 0.8282(3) 0.0170(15) Uani 1 1 d . A 1
C8 C 0.8237(6) 1.0526(5) 0.7510(3) 0.0207(11) Uani 1 1 d . A 1
C9 C 0.6393(6) 1.0246(5) 0.7077(3) 0.0237(15) Uani 1 1 d . A 1
H9 H 0.5577 0.9458 0.7246 0.028 Uiso 1 1 calc R A 1
C10 C 0.5995(7) 1.1328(6) 0.6365(3) 0.0323(13) Uani 1 1 d . A 1
H10 H 0.4859 1.1399 0.5968 0.039 Uiso 1 1 calc R A 1
C11 C 0.7572(8) 1.2310(6) 0.6330(4) 0.0340(14) Uani 1 1 d . A 1
H11 H 0.7667 1.3151 0.5915 0.041 Uiso 1 1 calc R A 1
C12 C 0.8974(7) 1.1799(5) 0.7032(3) 0.0243(11) Uani 1 1 d . A 1
H12 H 1.0187 1.2227 0.7160 0.029 Uiso 1 1 calc R A 1
C13 C 1.1031(8) 0.9290(6) 0.5938(3) 0.0356(14) Uani 1 1 d . B 1
C14 C 0.7739(7) 0.7850(7) 0.5725(4) 0.0340(14) Uani 1 1 d . B 1
C15 C 0.8469(7) 1.0126(10) 0.4531(4) 0.041(2) Uani 1 1 d . B 1
N1 N 1.0638(5) 1.0163(4) 0.8792(2) 0.0152(12) Uani 1 1 d . A 1
O1 O 1.4509(4) 0.8089(3) 1.0103(2) 0.0180(7) Uani 1 1 d . A 1
O2 O 1.3113(5) 0.7688(4) 0.8583(2) 0.0243(10) Uani 0.917(7) 1 d PD A 1
H2A H 1.4120 0.7302 0.8415 0.036 Uiso 0.917(7) 1 calc PR A 1
O3 O 1.0094(4) 1.0658(4) 1.0812(2) 0.0202(7) Uani 1 1 d . A 1
O4 O 1.3848(5) 1.0921(4) 1.1953(2) 0.0222(8) Uani 1 1 d . A 1
O5 O 1.8141(4) 0.8148(4) 1.1274(2) 0.0229(7) Uani 1 1 d . A 1
H5A H 1.8706 0.8953 1.1169 0.034 Uiso 1 1 calc R A 1
O6 O 0.8541(5) 0.8301(4) 0.8444(2) 0.0297(8) Uani 1 1 d . A 1
O7 O 1.2619(5) 0.8926(5) 0.6003(3) 0.0482(11) Uani 1 1 d . B 1
O8 O 0.7217(6) 0.6627(5) 0.5655(3) 0.0518(12) Uani 1 1 d . B 1
O9 O 0.8444(6) 1.0264(6) 0.3700(3) 0.064(2) Uani 1 1 d . B 1
Re1 Re 0.84964(2) 0.98884(4) 0.591366(10) 0.02445(5) Uani 1 1 d . B 1
O2B O 1.463(4) 0.978(4) 0.885(2) 0.034(11) Uiso 0.083(7) 1 d PD A 2
H1N H 1.088(6) 1.102(5) 0.870(3) 0.015(14) Uiso 1 1 d . C 1
H4A H 1.314(6) 1.153(5) 1.197(3) 0.012(14) Uiso 1 1 d . . .
H3A H 1.005(7) 1.138(6) 1.111(4) 0.030(16) Uiso 1 1 d . . .

loop_
_atom_site_aniso_label
_atom_site_aniso_U_11
_atom_site_aniso_U_22
_atom_site_aniso_U_33
_atom_site_aniso_U_23
_atom_site_aniso_U_13
_atom_site_aniso_U_12
C1 0.021(3) 0.017(3) 0.020(2) -0.0023(19) -0.0060(18) 0.001(2)
C2 0.017(2) 0.009(3) 0.015(2) 0.0020(14) -0.0033(16) -0.0011(16)
C3 0.011(2) 0.010(2) 0.022(2) 0.0011(16) 0.0000(17) -0.0021(16)
C4 0.0188(18) 0.013(2) 0.0146(15) -0.004(4) -0.0020(13) 0.001(4)
C5 0.019(2) 0.009(2) 0.017(2) -0.0003(17) -0.0028(17) 0.0002(18)
C6 0.021(3) 0.023(3) 0.022(2) 0.000(2) -0.0048(19) 0.003(2)
C7 0.019(2) 0.016(5) 0.0158(19) 0.0007(18) 0.0005(15) 0.001(2)
C8 0.023(3) 0.020(3) 0.018(2) -0.0033(18) -0.0044(19) 0.003(2)
C9 0.020(2) 0.029(5) 0.021(2) -0.0039(18) -0.0031(17) -0.003(2)
C10 0.031(3) 0.040(4) 0.025(3) 0.002(2) -0.013(2) 0.006(3)
C11 0.048(4) 0.024(3) 0.028(3) 0.012(2) -0.009(3) 0.005(3)
C12 0.032(3) 0.021(3) 0.019(2) 0.0006(19) -0.004(2) -0.006(2)
C13 0.047(3) 0.040(4) 0.020(2) -0.010(2) -0.004(2) -0.017(3)
C14 0.028(3) 0.055(4) 0.019(3) -0.012(3) 0.002(2) -0.005(3)
C15 0.051(3) 0.041(6) 0.031(2) -0.003(3) -0.008(2) 0.000(3)
N1 0.0224(19) 0.004(4) 0.0191(17) 0.0021(15) -0.0036(13) -0.0019(18)
O1 0.0187(17) 0.0131(17) 0.0212(16) -0.0042(12) -0.0055(12) 0.0031(13)
O2 0.025(2) 0.020(2) 0.027(2) -0.0086(15) -0.0038(15) 0.0041(17)
O3 0.0171(17) 0.0127(19) 0.0309(19) -0.0057(15) 0.0015(13) 0.0057(14)
O4 0.022(2) 0.023(2) 0.0208(17) -0.0068(14) -0.0063(14) 0.0070(17)
O5 0.0191(18) 0.0132(18) 0.0357(19) -0.0014(14) -0.0037(14) 0.0048(14)
O6 0.038(2) 0.018(2) 0.0322(19) 0.0068(15) -0.0115(15) -0.0117(16)
O7 0.025(2) 0.067(3) 0.052(3) -0.015(2) -0.0028(17) -0.003(2)
O8 0.055(3) 0.038(3) 0.062(3) -0.022(2) 0.004(2) -0.018(2)
O9 0.088(3) 0.080(6) 0.0226(18) -0.002(2) -0.0089(18) -0.006(3)
Re1 0.02710(9) 0.02863(10) 0.01679(7) -0.00311(19) -0.00528(5) -0.0038(2)

loop_
_atom_type_symbol
_atom_type_description
_atom_type_scat_dispersion_real
_atom_type_scat_dispersion_imag
_atom_type_scat_source
C C 0.0033 0.0016 'International Tables Vol C Tables 4.2.6.8 and 6.1.1.4'
H H 0.0000 0.0000 'International Tables Vol C Tables 4.2.6.8 and 6.1.1.4'
N N 0.0061 0.0033 'International Tables Vol C Tables 4.2.6.8 and 6.1.1.4'
O O 0.0106 0.0060 'International Tables Vol C Tables 4.2.6.8 and 6.1.1.4'
Re Re -1.0185 7.2310 'International Tables Vol C Tables 4.2.6.8 and 6.1.1.4'

loop_
_geom_angle_atom_site_label_1
_geom_angle_atom_site_label_2
_geom_angle_atom_site_label_3
_geom_angle
O2 C1 O1 109.8(4)
O2 C1 C2 107.6(3)
O1 C1 C2 108.4(3)
O2 C1 H1 110.3
O1 C1 H1 110.3
C2 C1 H1 110.3
N1 C2 C3 108.9(3)
N1 C2 C1 110.8(3)
C3 C2 C1 112.7(3)
N1 C2 H2 108.1
C3 C2 H2 108.1
C1 C2 H2 108.1
O3 C3 C2 107.0(3)
O3 C3 C4 110.5(3)
C2 C3 C4 111.7(4)
O3 C3 H3 109.2
C2 C3 H3 109.2
C4 C3 H3 109.2
O4 C4 C3 111.4(7)
O4 C4 C5 107.2(3)
C3 C4 C5 110.6(3)
O4 C4 H4 109.2
C3 C4 H4 109.2
C5 C4 H4 109.2
O1 C5 C6 108.8(4)
O1 C5 C4 108.6(4)
C6 C5 C4 110.6(4)
O1 C5 H5 109.6
C6 C5 H5 109.6
C4 C5 H5 109.6
O5 C6 C5 112.6(4)
O5 C6 H6A 109.1
C5 C6 H6A 109.1
O5 C6 H6B 109.1
C5 C6 H6B 109.1
H6A C6 H6B 107.8
O6 C7 N1 122.9(4)
O6 C7 C8 120.8(4)
N1 C7 C8 116.3(4)
C9 C8 C12 107.4(4)
C9 C8 C7 123.4(4)
C12 C8 C7 129.2(4)
C10 C9 C8 108.3(4)
C10 C9 H9 125.8
C8 C9 H9 125.8
C9 C10 C11 108.9(4)
C9 C10 H10 125.5
C11 C10 H10 125.5
C12 C11 C10 107.4(4)
C12 C11 H11 126.3
C10 C11 H11 126.3
C11 C12 C8 108.0(4)
C11 C12 H12 126.0
C8 C12 H12 126.0
O7 C13 Re1 176.7(4)
O8 C14 Re1 176.1(5)
O9 C15 Re1 179.6(6)
C7 N1 C2 122.9(4)
C7 N1 H1N 118(3)
C2 N1 H1N 119(3)
C1 O1 C5 111.1(3)
C3 O3 H3A 112(4)
C4 O4 H4A 112(4)
C13 Re1 C14 89.6(2)
C13 Re1 C15 90.0(2)
C14 Re1 C15 89.1(3)

loop_
_geom_bond_atom_site_label_1
_geom_bond_atom_site_label_2
_geom_bond_distance
C1 O2 1.375(5)
C1 O1 1.431(5)
C1 C2 1.522(6)
C1 H1 1.0000
C2 N1 1.467(5)
C2 C3 1.522(5)
C2 H2 1.0000
C3 O3 1.424(5)
C3 C4 1.525(6)
C3 H3 1.0000
C4 O4 1.442(8)
C4 C5 1.529(6)
C4 H4 1.0000
C5 O1 1.433(5)
C5 C6 1.511(6)
C5 H5 1.0000
C6 O5 1.416(5)
C6 H6A 0.9900
C6 H6B 0.9900
C7 O6 1.236(6)
C7 N1 1.341(5)
C7 C8 1.488(6)
C8 C9 1.429(6)
C8 C12 1.430(6)
C9 C10 1.395(6)
C9 H9 0.9500
C10 C11 1.426(7)
C10 H10 0.9500
C11 C12 1.422(6)
C11 H11 0.9500
C12 H12 0.9500
C13 O7 1.173(6)
C13 Re1 1.878(6)
C14 O8 1.155(7)
C14 Re1 1.910(6)
C15 O9 1.154(6)
C15 Re1 1.922(5)
N1 H1N 0.79(5)
O2 H2A 0.8400
O3 H3A 0.76(5)
O4 H4A 0.74(4)
O5 H5A 0.8400

loop_
_geom_torsion_atom_site_label_1
_geom_torsion_atom_site_label_2
_geom_torsion_atom_site_label_3
_geom_torsion_atom_site_label_4
_geom_torsion
O2 C1 C2 N1 -64.9(5)
O1 C1 C2 N1 176.3(3)
O2 C1 C2 C3 172.7(3)
O1 C1 C2 C3 54.0(4)
N1 C2 C3 O3 69.5(4)
C1 C2 C3 O3 -167.2(3)
N1 C2 C3 C4 -169.5(4)
C1 C2 C3 C4 -46.2(5)
O3 C3 C4 O4 -74.8(5)
C2 C3 C4 O4 166.3(3)
O3 C3 C4 C5 166.0(5)
C2 C3 C4 C5 47.1(7)
O4 C4 C5 O1 -178.8(4)
C3 C4 C5 O1 -57.1(7)
O4 C4 C5 C6 61.8(6)
C3 C4 C5 C6 -176.5(5)
O1 C5 C6 O5 71.7(5)
C4 C5 C6 O5 -169.1(5)
O6 C7 C8 C9 15.6(7)
N1 C7 C8 C9 -163.0(4)
O6 C7 C8 C12 -161.1(5)
N1 C7 C8 C12 20.4(7)
C12 C8 C9 C10 -0.9(5)
C7 C8 C9 C10 -178.2(4)
C8 C9 C10 C11 0.1(6)
C9 C10 C11 C12 0.8(6)
C10 C11 C12 C8 -1.3(6)
C9 C8 C12 C11 1.4(5)
C7 C8 C12 C11 178.4(5)
O6 C7 N1 C2 -0.4(7)
C8 C7 N1 C2 178.1(4)
C3 C2 N1 C7 -132.1(4)
C1 C2 N1 C7 103.4(5)
O2 C1 O1 C5 176.8(3)
C2 C1 O1 C5 -65.9(4)
C6 C5 O1 C1 -171.4(3)
C4 C5 O1 C1 68.1(5)
O7 C13 Re1 C14 -105(8)
O7 C13 Re1 C15 166(8)
O8 C14 Re1 C13 129(8)
O8 C14 Re1 C15 -141(8)
O9 C15 Re1 C13 131(100)
O9 C15 Re1 C14 41(100)
